data_4319700
loop_
_publ_author_name
'Robert C. Finn'
'Jon Zubieta'

_publ_section_title
;
 A New Class of Organic-Inorganic Hybrid Materials: Hydrothermal Synthesis
 and Structural Characterization of Bimetallic Organophosphonate Oxide
 Phases of the Mo/Cu/O/RPO32-Family
;
_journal_name_full 'Inorganic Chemistry'
_journal_page_first 2466
_journal_page_last 2467
_journal_paper_doi 10.1021/ic0100018
_journal_volume 40
_journal_year 2001
_chemical_formula_sum 'C39 H39 Cu2 Mo5 N6 O25.5 P2'
_chemical_formula_weight 1668.48
_chemical_name_systematic
;

  ?

;
_space_group_IT_number 2
_symmetry_cell_setting triclinic
_symmetry_space_group_name_Hall '-P 1'
_symmetry_space_group_name_H-M 'P -1'
_atom_sites_solution_hydrogens geom
_atom_sites_solution_primary direct
_atom_sites_solution_secondary difmap
_audit_creation_method SHELXL-97
_cell_angle_alpha 91.2860(10)
_cell_angle_beta 95.3990(10)
_cell_angle_gamma 102.7540(10)
_cell_formula_units_Z 2
_cell_length_a 8.8623(3)
_cell_length_b 16.9880(5)
_cell_length_c 17.1166(5)
_cell_measurement_temperature 293(2)
_cell_volume 2499.74(13)
_computing_structure_refinement 'SHELXL-97 (Sheldrick, 1997)'
_computing_structure_solution 'SHELXS-97 (Sheldrick, 1990)'
_diffrn_ambient_temperature 293(2)
_diffrn_measured_fraction_theta_full 0.929
_diffrn_measured_fraction_theta_max 0.929
_diffrn_radiation_monochromator graphite
_diffrn_radiation_source 'fine-focus sealed tube'
_diffrn_radiation_type MoK\a
_diffrn_radiation_wavelength 0.71073
_diffrn_reflns_av_R_equivalents 0.0264
_diffrn_reflns_av_sigmaI/netI 0.0415
_diffrn_reflns_limit_h_max 10
_diffrn_reflns_limit_h_min -11
_diffrn_reflns_limit_k_max 22
_diffrn_reflns_limit_k_min -22
_diffrn_reflns_limit_l_max 22
_diffrn_reflns_limit_l_min -18
_diffrn_reflns_number 16847
_diffrn_reflns_theta_full 28.29
_diffrn_reflns_theta_max 28.29
_diffrn_reflns_theta_min 1.20
_exptl_absorpt_coefficient_mu 2.208
_exptl_crystal_density_diffrn 2.217
_exptl_crystal_density_method 'not measured'
_exptl_crystal_F_000 1634
_refine_diff_density_max 2.772
_refine_diff_density_min -1.204
_refine_diff_density_rms 0.149
_refine_ls_extinction_method none
_refine_ls_goodness_of_fit_ref 1.016
_refine_ls_hydrogen_treatment mixed
_refine_ls_matrix_type full
_refine_ls_number_parameters 721
_refine_ls_number_reflns 11549
_refine_ls_number_restraints 0
_refine_ls_restrained_S_all 1.016
_refine_ls_R_factor_all 0.0483
_refine_ls_R_factor_gt 0.0360
_refine_ls_shift/su_max 0.010
_refine_ls_shift/su_mean 0.001
_refine_ls_structure_factor_coef Fsqd
_refine_ls_weighting_details 'calc w=1/[\s^2^(Fo^2^)+(0.0480P)^2^+5.1615P] where P=(Fo^2^+2Fc^2^)/3'
_refine_ls_weighting_scheme calc
_refine_ls_wR_factor_gt 0.0851
_refine_ls_wR_factor_ref 0.0916
_reflns_number_gt 9602
_reflns_number_total 11549
_reflns_threshold_expression >2sigma(I)
_cod_data_source_file ic0100018_3.cif
_cod_data_source_block p-1
_cod_original_formula_sum 'C39 H39 Cu2 Mo5 N6 O25.50 P2'
_cod_database_code 4319700

loop_
_symmetry_equiv_pos_as_xyz
'x, y, z'
'-x, -y, -z'

loop_
_atom_site_label
_atom_site_type_symbol
_atom_site_fract_x
_atom_site_fract_y
_atom_site_fract_z
_atom_site_U_iso_or_equiv
_atom_site_adp_type
_atom_site_occupancy
_atom_site_symmetry_multiplicity
_atom_site_calc_flag
_atom_site_refinement_flags
_atom_site_disorder_assembly
_atom_site_disorder_group
Mo1 Mo 0.65211(4) 0.89458(2) 0.828630(19) 0.00934(8) Uani 1 1 d . . .
Mo2 Mo 0.63984(4) 0.70473(2) 0.886650(19) 0.00957(8) Uani 1 1 d . . .
Mo3 Mo 0.81903(4) 0.72984(2) 0.580478(19) 0.00832(7) Uani 1 1 d . . .
Mo4 Mo 0.77652(4) 0.91373(2) 0.647361(19) 0.00946(8) Uani 1 1 d . . .
Mo5 Mo 0.67514(4) 0.59066(2) 0.706815(19) 0.00917(8) Uani 1 1 d . . .
P1 P 0.50580(11) 0.74203(6) 0.69035(6) 0.00859(19) Uani 1 1 d . . .
P2 P 0.93037(11) 0.78744(6) 0.77256(6) 0.00799(19) Uani 1 1 d . . .
Cu1 Cu 0.83926(6) 0.74124(3) 0.37709(3) 0.01089(10) Uani 1 1 d . . .
Cu2 Cu 1.02465(6) 0.75391(3) 0.95925(3) 0.01166(11) Uani 1 1 d . . .
O1 O 0.9948(3) 0.70804(17) 0.57019(16) 0.0113(6) Uani 1 1 d . . .
O2 O 0.7401(3) 0.73578(17) 0.48377(16) 0.0117(6) Uani 1 1 d . . .
O3 O 0.7027(3) 0.62546(16) 0.60080(16) 0.0099(5) Uani 1 1 d . . .
O4 O 0.8950(3) 0.84447(16) 0.60521(16) 0.0102(5) Uani 1 1 d . . .
O5 O 0.6184(3) 0.78384(16) 0.63218(16) 0.0096(5) Uani 1 1 d . . .
O6 O 0.8440(3) 0.72241(16) 0.70924(15) 0.0084(5) Uani 1 1 d . . .
O7 O 0.5470(3) 0.49934(17) 0.69255(17) 0.0146(6) Uani 1 1 d . . .
O8 O 0.4781(3) 0.65101(17) 0.68246(16) 0.0113(6) Uani 1 1 d . . .
O9 O 0.6462(3) 0.62305(17) 0.81299(16) 0.0119(6) Uani 1 1 d . . .
O10 O 0.7426(3) 0.67706(17) 0.96801(16) 0.0137(6) Uani 1 1 d . . .
O11 O 0.4519(3) 0.68357(18) 0.91079(17) 0.0158(6) Uani 1 1 d . . .
O12 O 0.6975(3) 0.82040(17) 0.90795(16) 0.0113(6) Uani 1 1 d . . .
O13 O 0.5712(3) 0.76999(16) 0.77741(15) 0.0093(5) Uani 1 1 d . . .
O14 O 0.4721(3) 0.90329(17) 0.84978(16) 0.0134(6) Uani 1 1 d . . .
O15 O 0.7763(3) 0.97902(17) 0.87487(17) 0.0147(6) Uani 1 1 d . . .
O16 O 0.6323(3) 0.92438(16) 0.72223(16) 0.0100(5) Uani 1 1 d . . .
O17 O 0.6797(3) 0.94118(18) 0.56534(17) 0.0151(6) Uani 1 1 d . . .
O18 O 0.8607(3) 0.86294(16) 0.76935(15) 0.0091(5) Uani 1 1 d . . .
O19 O 0.9797(4) 0.86008(18) 0.98255(18) 0.0185(6) Uani 1 1 d . . .
O20 O 1.2860(3) 0.80682(19) 0.95160(18) 0.0188(6) Uani 1 1 d . . .
O21 O 0.9177(3) 0.74807(17) 0.85216(16) 0.0109(6) Uani 1 1 d . . .
O22 O 0.9232(3) 0.99761(17) 0.67172(18) 0.0156(6) Uani 1 1 d . . .
O23 O 0.8478(3) 0.56255(17) 0.72864(16) 0.0122(6) Uani 1 1 d . . .
O24 O 0.4228(16) 0.9805(10) 0.0062(10) 0.119(6) Uani 0.50 1 d P . .
O25 O 0.0680(5) 0.0474(3) 0.8298(3) 0.0489(12) Uani 1 1 d . . .
O26 O 0.2154(5) 0.9758(3) 0.9531(3) 0.0581(14) Uani 1 1 d . . .
N1 N 1.0796(4) 0.7809(2) 0.41217(19) 0.0110(7) Uani 1 1 d . . .
N2 N 0.8910(4) 0.6346(2) 0.39093(19) 0.0117(7) Uani 1 1 d . . .
N3 N 0.7757(4) 0.8448(2) 0.3585(2) 0.0128(7) Uani 1 1 d . . .
N4 N 0.7320(4) 0.7135(2) 0.2645(2) 0.0145(7) Uani 1 1 d . . .
N5 N 1.0795(4) 0.7420(2) 1.0740(2) 0.0175(8) Uani 1 1 d . . .
N6 N 1.0822(4) 0.6465(2) 0.9499(2) 0.0143(7) Uani 1 1 d . . .
C1 C 0.3291(4) 0.7760(2) 0.6736(2) 0.0108(8) Uani 1 1 d . . .
H1A H 0.3547 0.8345 0.6722 0.013 Uiso 1 1 calc R . .
H1B H 0.2785 0.7549 0.6223 0.013 Uiso 1 1 calc R . .
C2 C 1.2126(4) 0.7515(2) 0.7349(2) 0.0113(8) Uani 1 1 d . . .
H2A H 1.1379 0.7023 0.7164 0.014 Uiso 1 1 calc R . .
H2B H 1.2678 0.7407 0.7838 0.014 Uiso 1 1 calc R . .
C3 C 1.1265(4) 0.8189(2) 0.7496(2) 0.0116(8) Uani 1 1 d . . .
H3A H 1.1266 0.8506 0.7032 0.014 Uiso 1 1 calc R . .
H3B H 1.1851 0.8544 0.7925 0.014 Uiso 1 1 calc R . .
C4 C 1.1725(5) 0.8546(2) 0.4248(2) 0.0123(8) Uani 1 1 d . . .
H4 H 1.1295 0.8993 0.4168 0.015 Uiso 1 1 calc R . .
C5 C 1.3315(5) 0.8673(2) 0.4495(2) 0.0134(8) Uani 1 1 d . . .
H5 H 1.3916 0.9196 0.4579 0.016 Uiso 1 1 calc R . .
C6 C 1.3992(5) 0.8020(3) 0.4614(2) 0.0143(8) Uani 1 1 d . . .
H6 H 1.5044 0.8096 0.4786 0.017 Uiso 1 1 calc R . .
C7 C 1.3044(5) 0.7234(2) 0.4468(2) 0.0113(8) Uani 1 1 d . . .
C8 C 1.1461(5) 0.7162(2) 0.4237(2) 0.0100(7) Uani 1 1 d . . .
C9 C 1.3634(5) 0.6506(3) 0.4559(2) 0.0144(8) Uani 1 1 d . . .
H9 H 1.4681 0.6547 0.4720 0.017 Uiso 1 1 calc R . .
C10 C 1.2675(5) 0.5767(2) 0.4412(2) 0.0147(8) Uani 1 1 d . . .
H10 H 1.3083 0.5309 0.4463 0.018 Uiso 1 1 calc R . .
C11 C 1.1032(5) 0.5674(2) 0.4177(2) 0.0117(8) Uani 1 1 d . . .
C12 C 1.0456(5) 0.6378(2) 0.4098(2) 0.0107(8) Uani 1 1 d . . .
C13 C 0.9978(5) 0.4926(2) 0.4038(2) 0.0145(8) Uani 1 1 d . . .
H13 H 1.0332 0.4451 0.4062 0.017 Uiso 1 1 calc R . .
C14 C 0.8425(5) 0.4897(3) 0.3866(3) 0.0167(9) Uani 1 1 d . . .
H14 H 0.7713 0.4404 0.3788 0.020 Uiso 1 1 calc R . .
C15 C 0.7923(5) 0.5624(3) 0.3810(2) 0.0156(8) Uani 1 1 d . . .
H15 H 0.6866 0.5603 0.3699 0.019 Uiso 1 1 calc R . .
C16 C 0.7935(5) 0.9076(3) 0.4081(2) 0.0149(8) Uani 1 1 d . . .
H16 H 0.8493 0.9073 0.4569 0.018 Uiso 1 1 calc R . .
C17 C 0.7308(5) 0.9752(3) 0.3899(3) 0.0187(9) Uani 1 1 d . . .
H17 H 0.7459 1.0186 0.4261 0.022 Uiso 1 1 calc R . .
C18 C 0.6476(5) 0.9763(3) 0.3185(3) 0.0199(9) Uani 1 1 d . . .
H18 H 0.6062 1.0207 0.3056 0.024 Uiso 1 1 calc R . .
C19 C 0.6252(5) 0.9099(3) 0.2647(3) 0.0168(9) Uani 1 1 d . . .
C20 C 0.6918(5) 0.8454(3) 0.2875(2) 0.0140(8) Uani 1 1 d . . .
C21 C 0.5417(5) 0.9057(3) 0.1877(3) 0.0224(10) Uani 1 1 d . . .
H21 H 0.4973 0.9483 0.1719 0.027 Uiso 1 1 calc R . .
C22 C 0.5268(5) 0.8404(3) 0.1377(3) 0.0214(10) Uani 1 1 d . . .
H22 H 0.4743 0.8395 0.0879 0.026 Uiso 1 1 calc R . .
C23 C 0.5910(5) 0.7730(3) 0.1608(3) 0.0183(9) Uani 1 1 d . . .
C24 C 0.6719(5) 0.7757(3) 0.2359(2) 0.0129(8) Uani 1 1 d . . .
C25 C 0.5751(5) 0.7025(3) 0.1135(3) 0.0211(10) Uani 1 1 d . . .
H25 H 0.5237 0.6981 0.0631 0.025 Uiso 1 1 calc R . .
C26 C 0.6360(6) 0.6399(3) 0.1421(3) 0.0253(11) Uani 1 1 d . . .
H26 H 0.6254 0.5928 0.1113 0.030 Uiso 1 1 calc R . .
C27 C 0.7138(5) 0.6472(3) 0.2177(3) 0.0215(10) Uani 1 1 d . . .
H27 H 0.7545 0.6043 0.2362 0.026 Uiso 1 1 calc R . .
C28 C 1.0741(6) 0.7916(3) 1.1346(3) 0.0294(11) Uani 1 1 d . . .
H28 H 1.0320 0.8366 1.1259 0.035 Uiso 1 1 calc R . .
C29 C 1.1302(6) 0.7776(4) 1.2107(3) 0.0332(13) Uani 1 1 d . . .
H29 H 1.1254 0.8132 1.2520 0.040 Uiso 1 1 calc R . .
C30 C 1.1916(6) 0.7124(4) 1.2248(3) 0.0330(13) Uani 1 1 d . . .
H30 H 1.2310 0.7039 1.2755 0.040 Uiso 1 1 calc R . .
C31 C 1.1957(5) 0.6575(3) 1.1624(3) 0.0253(11) Uani 1 1 d . . .
C32 C 1.1392(5) 0.6762(3) 1.0875(3) 0.0186(9) Uani 1 1 d . . .
C33 C 1.2542(6) 0.5857(3) 1.1707(3) 0.0303(12) Uani 1 1 d . . .
H33 H 1.2934 0.5733 1.2201 0.036 Uiso 1 1 calc R . .
C34 C 1.2535(6) 0.5357(3) 1.1079(3) 0.0309(13) Uani 1 1 d . . .
H34 H 1.2896 0.4887 1.1151 0.037 Uiso 1 1 calc R . .
C35 C 1.1978(5) 0.5542(3) 1.0302(3) 0.0218(10) Uani 1 1 d . . .
C36 C 1.1407(5) 0.6244(3) 1.0209(3) 0.0161(9) Uani 1 1 d . . .
C37 C 1.1925(6) 0.5050(3) 0.9616(3) 0.0294(12) Uani 1 1 d . . .
H37 H 1.2274 0.4573 0.9648 0.035 Uiso 1 1 calc R . .
C38 C 1.1356(5) 0.5279(3) 0.8906(3) 0.0231(10) Uani 1 1 d . . .
H38 H 1.1337 0.4965 0.8451 0.028 Uiso 1 1 calc R . .
C39 C 1.0803(5) 0.5994(3) 0.8868(3) 0.0172(9) Uani 1 1 d . . .
H39 H 1.0410 0.6141 0.8384 0.021 Uiso 1 1 calc R . .

loop_
_atom_site_aniso_label
_atom_site_aniso_U_11
_atom_site_aniso_U_22
_atom_site_aniso_U_33
_atom_site_aniso_U_23
_atom_site_aniso_U_13
_atom_site_aniso_U_12
Mo1 0.00869(16) 0.01130(16) 0.00913(16) 0.00096(12) 0.00241(12) 0.00390(12)
Mo2 0.00924(16) 0.01245(17) 0.00788(16) 0.00269(12) 0.00246(12) 0.00338(13)
Mo3 0.00803(16) 0.01046(16) 0.00727(15) 0.00163(12) 0.00175(12) 0.00323(12)
Mo4 0.00986(16) 0.01019(16) 0.00978(16) 0.00318(12) 0.00359(12) 0.00396(12)
Mo5 0.00907(16) 0.00951(16) 0.00914(16) 0.00152(12) 0.00102(12) 0.00237(12)
P1 0.0056(4) 0.0116(5) 0.0091(5) 0.0015(4) 0.0010(3) 0.0029(4)
P2 0.0068(4) 0.0100(5) 0.0079(5) 0.0013(4) 0.0016(3) 0.0029(4)
Cu1 0.0120(2) 0.0131(2) 0.0088(2) 0.00058(18) 0.00078(18) 0.00555(19)
Cu2 0.0124(2) 0.0151(3) 0.0083(2) 0.00073(18) 0.00000(18) 0.00542(19)
O1 0.0085(13) 0.0160(14) 0.0102(13) 0.0009(11) 0.0012(10) 0.0044(11)
O2 0.0103(14) 0.0162(14) 0.0094(13) 0.0016(11) 0.0018(11) 0.0046(11)
O3 0.0095(13) 0.0113(13) 0.0096(13) 0.0007(10) 0.0010(10) 0.0034(11)
O4 0.0119(14) 0.0114(13) 0.0089(13) 0.0011(10) 0.0049(10) 0.0041(11)
O5 0.0071(13) 0.0121(14) 0.0101(13) 0.0013(10) 0.0024(10) 0.0028(10)
O6 0.0069(13) 0.0099(13) 0.0089(13) 0.0017(10) 0.0015(10) 0.0023(10)
O7 0.0138(15) 0.0137(14) 0.0161(15) 0.0011(12) 0.0008(11) 0.0028(12)
O8 0.0100(13) 0.0128(14) 0.0108(14) 0.0005(11) 0.0007(10) 0.0022(11)
O9 0.0122(14) 0.0123(14) 0.0119(14) 0.0035(11) 0.0022(11) 0.0035(11)
O10 0.0125(14) 0.0183(15) 0.0110(14) 0.0026(11) 0.0021(11) 0.0046(12)
O11 0.0127(14) 0.0214(16) 0.0147(15) 0.0041(12) 0.0055(11) 0.0049(12)
O12 0.0122(14) 0.0139(14) 0.0082(13) 0.0007(11) 0.0010(10) 0.0042(11)
O13 0.0063(13) 0.0124(14) 0.0094(13) 0.0018(10) 0.0002(10) 0.0026(10)
O14 0.0139(14) 0.0146(14) 0.0131(14) 0.0027(11) 0.0032(11) 0.0051(11)
O15 0.0160(15) 0.0141(15) 0.0147(15) -0.0006(11) 0.0038(11) 0.0039(12)
O16 0.0091(13) 0.0106(13) 0.0116(13) 0.0023(11) 0.0018(10) 0.0047(10)
O17 0.0173(15) 0.0179(15) 0.0128(14) 0.0039(12) 0.0054(12) 0.0081(12)
O18 0.0075(13) 0.0114(13) 0.0096(13) 0.0021(10) 0.0032(10) 0.0034(10)
O19 0.0174(16) 0.0202(16) 0.0187(16) -0.0050(12) -0.0021(12) 0.0084(13)
O20 0.0146(15) 0.0238(17) 0.0172(15) 0.0042(13) 0.0038(12) 0.0012(13)
O21 0.0117(14) 0.0140(14) 0.0080(13) 0.0018(11) 0.0028(10) 0.0040(11)
O22 0.0150(15) 0.0123(14) 0.0206(16) 0.0041(12) 0.0053(12) 0.0038(12)
O23 0.0119(14) 0.0130(14) 0.0126(14) 0.0016(11) 0.0008(11) 0.0052(11)
O24 0.090(11) 0.135(14) 0.129(13) 0.000(11) -0.009(11) 0.024(11)
O25 0.033(2) 0.049(3) 0.054(3) -0.031(2) 0.024(2) -0.0188(19)
O26 0.046(3) 0.034(2) 0.102(4) 0.016(3) 0.034(3) 0.013(2)
N1 0.0131(17) 0.0111(16) 0.0099(16) -0.0001(13) 0.0030(13) 0.0042(13)
N2 0.0108(16) 0.0134(17) 0.0114(16) -0.0007(13) 0.0009(13) 0.0039(13)
N3 0.0131(17) 0.0167(18) 0.0103(16) 0.0045(13) 0.0038(13) 0.0055(14)
N4 0.0130(17) 0.0189(18) 0.0129(17) 0.0007(14) 0.0037(13) 0.0052(14)
N5 0.0132(18) 0.028(2) 0.0111(17) 0.0017(15) 0.0031(14) 0.0038(15)
N6 0.0108(17) 0.0142(17) 0.0165(18) 0.0017(14) 0.0011(13) 0.0002(13)
C1 0.0098(18) 0.0132(19) 0.0110(18) 0.0030(15) 0.0018(14) 0.0051(15)
C2 0.0065(18) 0.018(2) 0.0107(18) 0.0031(15) 0.0039(14) 0.0032(15)
C3 0.0091(18) 0.0140(19) 0.0128(19) 0.0031(15) 0.0025(15) 0.0038(15)
C4 0.017(2) 0.0121(19) 0.0091(18) 0.0031(15) 0.0025(15) 0.0048(16)
C5 0.013(2) 0.0110(19) 0.014(2) -0.0008(15) 0.0012(15) -0.0003(15)
C6 0.0100(19) 0.020(2) 0.0118(19) -0.0001(16) 0.0016(15) 0.0005(16)
C7 0.0108(19) 0.0128(19) 0.0104(18) 0.0003(15) 0.0019(14) 0.0022(15)
C8 0.0125(19) 0.0121(19) 0.0070(18) 0.0015(14) 0.0041(14) 0.0046(15)
C9 0.012(2) 0.019(2) 0.014(2) 0.0002(16) 0.0022(15) 0.0056(16)
C10 0.018(2) 0.0107(19) 0.018(2) -0.0011(16) 0.0030(16) 0.0070(16)
C11 0.016(2) 0.0110(19) 0.0095(18) -0.0001(15) 0.0036(15) 0.0052(15)
C12 0.0114(19) 0.0127(19) 0.0084(18) -0.0021(14) 0.0022(14) 0.0032(15)
C13 0.019(2) 0.0110(19) 0.015(2) 0.0007(15) 0.0064(16) 0.0052(16)
C14 0.017(2) 0.013(2) 0.019(2) -0.0023(16) 0.0054(17) 0.0008(16)
C15 0.012(2) 0.017(2) 0.016(2) -0.0013(16) 0.0016(16) -0.0012(16)
C16 0.018(2) 0.018(2) 0.0106(19) 0.0039(16) 0.0078(16) 0.0052(17)
C17 0.020(2) 0.018(2) 0.021(2) 0.0025(18) 0.0083(18) 0.0069(18)
C18 0.019(2) 0.016(2) 0.028(2) 0.0089(18) 0.0047(18) 0.0086(17)
C19 0.011(2) 0.018(2) 0.022(2) 0.0067(17) 0.0043(16) 0.0031(16)
C20 0.0104(19) 0.019(2) 0.0120(19) 0.0042(16) 0.0029(15) 0.0007(16)
C21 0.017(2) 0.022(2) 0.028(3) 0.013(2) -0.0022(19) 0.0052(18)
C22 0.016(2) 0.027(2) 0.019(2) 0.0100(19) -0.0043(17) 0.0015(18)
C23 0.013(2) 0.027(2) 0.015(2) 0.0068(18) 0.0039(16) 0.0023(18)
C24 0.0090(19) 0.021(2) 0.0098(19) 0.0034(16) 0.0035(15) 0.0040(16)
C25 0.014(2) 0.038(3) 0.009(2) -0.0007(18) 0.0008(16) 0.0016(19)
C26 0.027(3) 0.036(3) 0.014(2) -0.011(2) 0.0007(18) 0.011(2)
C27 0.025(2) 0.029(3) 0.013(2) -0.0048(18) 0.0006(17) 0.012(2)
C28 0.025(3) 0.044(3) 0.018(2) -0.005(2) 0.004(2) 0.007(2)
C29 0.029(3) 0.057(4) 0.013(2) -0.004(2) 0.006(2) 0.006(3)
C30 0.022(3) 0.061(4) 0.010(2) 0.009(2) 0.0012(18) -0.004(2)
C31 0.018(2) 0.036(3) 0.017(2) 0.011(2) -0.0032(18) -0.002(2)
C32 0.013(2) 0.027(2) 0.014(2) 0.0097(18) 0.0026(16) 0.0010(18)
C33 0.019(2) 0.038(3) 0.030(3) 0.022(2) -0.004(2) 0.000(2)
C34 0.019(2) 0.027(3) 0.045(3) 0.024(2) -0.004(2) 0.003(2)
C35 0.013(2) 0.019(2) 0.033(3) 0.013(2) 0.0011(18) 0.0014(17)
C36 0.0096(19) 0.018(2) 0.020(2) 0.0078(17) 0.0013(16) 0.0016(16)
C37 0.021(2) 0.017(2) 0.053(3) 0.012(2) 0.007(2) 0.0068(19)
C38 0.020(2) 0.015(2) 0.035(3) -0.0025(19) 0.006(2) 0.0045(18)
C39 0.016(2) 0.016(2) 0.020(2) 0.0021(17) 0.0032(17) 0.0023(17)

loop_
_atom_type_symbol
_atom_type_description
_atom_type_scat_dispersion_real
_atom_type_scat_dispersion_imag
_atom_type_scat_source
C C 0.0033 0.0016 'International Tables Vol C Tables 4.2.6.8 and 6.1.1.4'
H H 0.0000 0.0000 'International Tables Vol C Tables 4.2.6.8 and 6.1.1.4'
O O 0.0106 0.0060 'International Tables Vol C Tables 4.2.6.8 and 6.1.1.4'
P P 0.1023 0.0942 'International Tables Vol C Tables 4.2.6.8 and 6.1.1.4'
Cu Cu 0.3201 1.2651 'International Tables Vol C Tables 4.2.6.8 and 6.1.1.4'
Mo Mo -1.6832 0.6857 'International Tables Vol C Tables 4.2.6.8 and 6.1.1.4'
N N 0.0061 0.0033 'International Tables Vol C Tables 4.2.6.8 and 6.1.1.4'

loop_
_geom_angle_atom_site_label_1
_geom_angle_atom_site_label_2
_geom_angle_atom_site_label_3
_geom_angle
_geom_angle_site_symmetry_1
_geom_angle_site_symmetry_3
_geom_angle_publ_flag
O14 Mo1 O15 104.15(14) . . ?
O14 Mo1 O16 96.83(12) . . ?
O15 Mo1 O16 102.73(13) . . ?
O14 Mo1 O12 100.38(12) . . ?
O15 Mo1 O12 95.18(13) . . ?
O16 Mo1 O12 151.27(12) . . ?
O14 Mo1 O13 94.49(12) . . ?
O15 Mo1 O13 159.09(12) . . ?
O16 Mo1 O13 84.06(11) . . ?
O12 Mo1 O13 71.85(11) . . ?
O14 Mo1 O18 164.39(12) . . ?
O15 Mo1 O18 89.79(12) . . ?
O16 Mo1 O18 72.89(10) . . ?
O12 Mo1 O18 85.03(10) . . ?
O13 Mo1 O18 73.13(10) . . ?
O11 Mo2 O10 103.18(14) . . ?
O11 Mo2 O9 104.80(13) . . ?
O10 Mo2 O9 101.41(13) . . ?
O11 Mo2 O12 100.80(13) . . ?
O10 Mo2 O12 97.72(13) . . ?
O9 Mo2 O12 143.36(12) . . ?
O11 Mo2 O13 91.35(12) . . ?
O10 Mo2 O13 162.80(12) . . ?
O9 Mo2 O13 83.37(11) . . ?
O12 Mo2 O13 70.16(10) . . ?
O1 Mo3 O2 103.78(13) . . ?
O1 Mo3 O3 99.90(13) . . ?
O2 Mo3 O3 98.46(12) . . ?
O1 Mo3 O4 96.98(13) . . ?
O2 Mo3 O4 98.22(12) . . ?
O3 Mo3 O4 152.64(12) . . ?
O1 Mo3 O6 93.62(11) . . ?
O2 Mo3 O6 162.21(11) . . ?
O3 Mo3 O6 74.56(11) . . ?
O4 Mo3 O6 83.06(11) . . ?
O1 Mo3 O5 161.39(12) . . ?
O2 Mo3 O5 91.84(11) . . ?
O3 Mo3 O5 87.51(10) . . ?
O4 Mo3 O5 70.42(10) . . ?
O6 Mo3 O5 71.77(9) . . ?
O17 Mo4 O22 102.92(14) . . ?
O17 Mo4 O4 102.70(13) . . ?
O22 Mo4 O4 99.18(13) . . ?
O17 Mo4 O16 99.22(13) . . ?
O22 Mo4 O16 101.66(13) . . ?
O4 Mo4 O16 145.36(11) . . ?
O17 Mo4 O5 90.13(12) . . ?
O22 Mo4 O5 165.93(12) . . ?
O4 Mo4 O5 72.42(11) . . ?
O16 Mo4 O5 81.11(11) . . ?
O17 Mo4 O18 168.34(12) . . ?
O22 Mo4 O18 86.09(12) . . ?
O4 Mo4 O18 82.84(10) . . ?
O16 Mo4 O18 71.40(10) . . ?
O5 Mo4 O18 81.72(9) . . ?
O7 Mo5 O23 101.82(14) . . ?
O7 Mo5 O3 103.41(13) . . ?
O23 Mo5 O3 99.20(12) . . ?
O7 Mo5 O9 102.22(13) . . ?
O23 Mo5 O9 97.37(13) . . ?
O3 Mo5 O9 145.74(12) . . ?
O7 Mo5 O8 89.10(12) . . ?
O23 Mo5 O8 169.07(12) . . ?
O3 Mo5 O8 78.42(11) . . ?
O9 Mo5 O8 79.65(11) . . ?
O7 Mo5 O6 172.37(11) . . ?
O23 Mo5 O6 82.15(11) . . ?
O3 Mo5 O6 69.35(10) . . ?
O9 Mo5 O6 83.57(10) . . ?
O8 Mo5 O6 87.05(9) . . ?
O8 P1 O5 111.87(16) . . ?
O8 P1 O13 108.65(15) . . ?
O5 P1 O13 110.78(15) . . ?
O8 P1 C1 111.91(18) . . ?
O5 P1 C1 107.92(17) . . ?
O13 P1 C1 105.54(17) . . ?
O21 P2 O18 111.97(15) . . ?
O21 P2 O6 106.83(15) . . ?
O18 P2 O6 111.00(15) . . ?
O21 P2 C3 112.92(17) . . ?
O18 P2 C3 106.61(17) . . ?
O6 P2 C3 107.47(17) . . ?
N2 Cu1 N3 176.32(14) . . ?
N2 Cu1 N4 94.79(14) . . ?
N3 Cu1 N4 81.97(14) . . ?
N2 Cu1 O2 91.78(12) . . ?
N3 Cu1 O2 88.94(12) . . ?
N4 Cu1 O2 129.21(12) . . ?
N2 Cu1 N1 81.31(13) . . ?
N3 Cu1 N1 102.04(14) . . ?
N4 Cu1 N1 127.64(13) . . ?
O2 Cu1 N1 103.14(12) . . ?
O19 Cu2 O21 91.80(12) . . ?
O19 Cu2 N5 90.12(14) . . ?
O21 Cu2 N5 164.93(13) . . ?
O19 Cu2 N6 172.66(14) . . ?
O21 Cu2 N6 95.52(13) . . ?
N5 Cu2 N6 82.67(15) . . ?
O19 Cu2 O20 93.67(12) . . ?
O21 Cu2 O20 107.65(11) . . ?
N5 Cu2 O20 87.14(13) . . ?
N6 Cu2 O20 84.64(13) . . ?
Mo3 O2 Cu1 131.68(15) . . ?
Mo3 O3 Mo5 122.11(14) . . ?
Mo4 O4 Mo3 124.88(14) . . ?
P1 O5 Mo4 126.60(16) . . ?
P1 O5 Mo3 125.71(15) . . ?
Mo4 O5 Mo3 92.28(9) . . ?
P2 O6 Mo3 129.12(15) . . ?
P2 O6 Mo5 136.82(15) . . ?
Mo3 O6 Mo5 93.79(10) . . ?
P1 O8 Mo5 120.06(15) . . ?
Mo2 O9 Mo5 149.36(16) . . ?
Mo2 O12 Mo1 120.92(14) . . ?
P1 O13 Mo1 128.31(15) . . ?
P1 O13 Mo2 134.34(16) . . ?
Mo1 O13 Mo2 97.04(10) . . ?
Mo1 O16 Mo4 124.44(14) . . ?
P2 O18 Mo1 131.44(15) . . ?
P2 O18 Mo4 121.84(15) . . ?
Mo1 O18 Mo4 91.25(9) . . ?
P2 O21 Cu2 142.16(18) . . ?
C4 N1 C8 117.3(3) . . ?
C4 N1 Cu1 132.4(3) . . ?
C8 N1 Cu1 110.3(3) . . ?
C15 N2 C12 118.8(4) . . ?
C15 N2 Cu1 126.7(3) . . ?
C12 N2 Cu1 114.4(3) . . ?
C16 N3 C20 118.3(4) . . ?
C16 N3 Cu1 127.9(3) . . ?
C20 N3 Cu1 113.4(3) . . ?
C27 N4 C24 117.6(4) . . ?
C27 N4 Cu1 131.2(3) . . ?
C24 N4 Cu1 111.2(3) . . ?
C28 N5 C32 118.7(4) . . ?
C28 N5 Cu2 129.0(3) . . ?
C32 N5 Cu2 112.2(3) . . ?
C39 N6 C36 118.4(4) . . ?
C39 N6 Cu2 130.1(3) . . ?
C36 N6 Cu2 111.4(3) . . ?
C2 C1 P1 115.2(3) 1_455 . ?
C3 C2 C1 110.8(3) . 1_655 ?
C2 C3 P2 116.5(3) . . ?
N1 C4 C5 122.9(4) . . ?
C6 C5 C4 120.0(4) . . ?
C5 C6 C7 118.2(4) . . ?
C8 C7 C6 118.0(4) . . ?
C8 C7 C9 119.0(4) . . ?
C6 C7 C9 123.0(4) . . ?
N1 C8 C7 123.5(4) . . ?
N1 C8 C12 116.8(3) . . ?
C7 C8 C12 119.7(4) . . ?
C10 C9 C7 120.7(4) . . ?
C9 C10 C11 121.5(4) . . ?
C13 C11 C12 118.1(4) . . ?
C13 C11 C10 124.1(4) . . ?
C12 C11 C10 117.9(4) . . ?
N2 C12 C11 121.8(4) . . ?
N2 C12 C8 117.0(4) . . ?
C11 C12 C8 121.2(4) . . ?
C14 C13 C11 119.9(4) . . ?
C13 C14 C15 119.0(4) . . ?
N2 C15 C14 122.3(4) . . ?
N3 C16 C17 122.4(4) . . ?
C18 C17 C16 119.4(4) . . ?
C17 C18 C19 119.5(4) . . ?
C20 C19 C18 117.4(4) . . ?
C20 C19 C21 118.8(4) . . ?
C18 C19 C21 123.8(4) . . ?
N3 C20 C19 123.0(4) . . ?
N3 C20 C24 116.9(4) . . ?
C19 C20 C24 120.1(4) . . ?
C22 C21 C19 121.0(4) . . ?
C21 C22 C23 120.9(4) . . ?
C25 C23 C24 117.0(4) . . ?
C25 C23 C22 124.0(4) . . ?
C24 C23 C22 119.0(4) . . ?
N4 C24 C23 123.5(4) . . ?
N4 C24 C20 116.4(4) . . ?
C23 C24 C20 120.1(4) . . ?
C26 C25 C23 119.6(4) . . ?
C25 C26 C27 119.8(4) . . ?
N4 C27 C26 122.5(4) . . ?
N5 C28 C29 121.5(5) . . ?
C30 C29 C28 120.4(5) . . ?
C29 C30 C31 119.7(5) . . ?
C32 C31 C30 116.6(5) . . ?
C32 C31 C33 118.9(5) . . ?
C30 C31 C33 124.6(5) . . ?
N5 C32 C31 123.2(4) . . ?
N5 C32 C36 116.6(4) . . ?
C31 C32 C36 120.3(4) . . ?
C34 C33 C31 121.1(4) . . ?
C33 C34 C35 121.1(5) . . ?
C36 C35 C37 116.8(4) . . ?
C36 C35 C34 118.5(5) . . ?
C37 C35 C34 124.6(5) . . ?
N6 C36 C35 123.1(4) . . ?
N6 C36 C32 116.7(4) . . ?
C35 C36 C32 120.1(4) . . ?
C38 C37 C35 119.8(4) . . ?
C37 C38 C39 119.5(5) . . ?
N6 C39 C38 122.4(4) . . ?

loop_
_geom_bond_atom_site_label_1
_geom_bond_atom_site_label_2
_geom_bond_distance
_geom_bond_site_symmetry_2
_geom_bond_publ_flag
Mo1 O14 1.705(3) . ?
Mo1 O15 1.727(3) . ?
Mo1 O16 1.904(3) . ?
Mo1 O12 1.947(3) . ?
Mo1 O13 2.212(3) . ?
Mo1 O18 2.346(3) . ?
Mo2 O11 1.717(3) . ?
Mo2 O10 1.723(3) . ?
Mo2 O9 1.867(3) . ?
Mo2 O12 1.935(3) . ?
Mo2 O13 2.296(3) . ?
Mo3 O1 1.703(3) . ?
Mo3 O2 1.749(3) . ?
Mo3 O3 1.901(3) . ?
Mo3 O4 1.938(3) . ?
Mo3 O6 2.204(3) . ?
Mo3 O5 2.401(3) . ?
Mo4 O17 1.704(3) . ?
Mo4 O22 1.717(3) . ?
Mo4 O4 1.912(3) . ?
Mo4 O16 1.926(3) . ?
Mo4 O5 2.332(3) . ?
Mo4 O18 2.394(3) . ?
Mo5 O7 1.705(3) . ?
Mo5 O23 1.712(3) . ?
Mo5 O3 1.942(3) . ?
Mo5 O9 1.943(3) . ?
Mo5 O8 2.224(3) . ?
Mo5 O6 2.399(3) . ?
P1 O8 1.512(3) . ?
P1 O5 1.548(3) . ?
P1 O13 1.570(3) . ?
P1 C1 1.786(4) . ?
P2 O21 1.534(3) . ?
P2 O18 1.541(3) . ?
P2 O6 1.549(3) . ?
P2 C3 1.785(4) . ?
Cu1 N2 1.978(3) . ?
Cu1 N3 1.985(3) . ?
Cu1 N4 2.063(4) . ?
Cu1 O2 2.095(3) . ?
Cu1 N1 2.112(3) . ?
Cu2 O19 1.971(3) . ?
Cu2 O21 1.973(3) . ?
Cu2 N5 2.004(4) . ?
Cu2 N6 2.007(4) . ?
Cu2 O20 2.309(3) . ?
O24 O24 1.42(3) 2_675 ?
N1 C4 1.338(5) . ?
N1 C8 1.365(5) . ?
N2 C15 1.337(5) . ?
N2 C12 1.367(5) . ?
N3 C16 1.322(5) . ?
N3 C20 1.365(5) . ?
N4 C27 1.338(6) . ?
N4 C24 1.365(5) . ?
N5 C28 1.333(6) . ?
N5 C32 1.354(6) . ?
N6 C39 1.326(6) . ?
N6 C36 1.370(5) . ?
C1 C2 1.541(5) 1_455 ?
C2 C3 1.539(6) . ?
C2 C1 1.541(5) 1_655 ?
C4 C5 1.401(6) . ?
C5 C6 1.382(6) . ?
C6 C7 1.416(6) . ?
C7 C8 1.399(5) . ?
C7 C9 1.451(6) . ?
C8 C12 1.431(5) . ?
C9 C10 1.355(6) . ?
C10 C11 1.446(6) . ?
C11 C13 1.402(6) . ?
C11 C12 1.404(5) . ?
C13 C14 1.370(6) . ?
C14 C15 1.404(6) . ?
C16 C17 1.410(6) . ?
C17 C18 1.370(6) . ?
C18 C19 1.407(6) . ?
C19 C20 1.400(6) . ?
C19 C21 1.443(6) . ?
C20 C24 1.431(6) . ?
C21 C22 1.360(7) . ?
C22 C23 1.434(6) . ?
C23 C25 1.404(7) . ?
C23 C24 1.406(6) . ?
C25 C26 1.375(7) . ?
C26 C27 1.397(6) . ?
C28 C29 1.395(7) . ?
C29 C30 1.354(8) . ?
C30 C31 1.411(8) . ?
C31 C32 1.401(6) . ?
C31 C33 1.431(7) . ?
C32 C36 1.427(6) . ?
C33 C34 1.354(8) . ?
C34 C35 1.441(7) . ?
C35 C36 1.402(6) . ?
C35 C37 1.416(8) . ?
C37 C38 1.370(7) . ?
C38 C39 1.406(6) . ?
